data_4505348
loop_
_publ_author_name
'Draper, Neil D.'
'Batchelor, Raymond J.'
'Leznoff, Daniel B.'

_publ_section_title
;
 Tuning the Structures of Mercury Cyanide-Based Coordination Polymers with
 Transition Metal Cations
;
_journal_issue 3
_journal_name_full 'Crystal Growth &amp; Design'
_journal_page_first 621
_journal_paper_doi 10.1021/cg034248m
_journal_volume 4
_journal_year 2004
_chemical_compound_source
;
?
;
_chemical_formula_moiety ' C17 H11 Cl2 Cu1 Hg1 N5 '
_chemical_formula_sum 'C17 H11 Cl2 Cu Hg N5'
_chemical_formula_weight 624.38
_space_group_IT_number 2
_symmetry_cell_setting triclinic
_symmetry_space_group_name_Hall '-P 1'
_symmetry_space_group_name_H-M 'P -1'
_audit_creation_date 03-21-10
_audit_creation_method CRYSTALS_ver_12-03-99
_cell_angle_alpha 85.57(1)
_cell_angle_beta 82.47(1)
_cell_angle_gamma 87.594(8)
_cell_formula_units_Z 2
_cell_length_a 7.3434(9)
_cell_length_b 9.510(1)
_cell_length_c 13.3533(17)
_cell_measurement_reflns_used 20
_cell_measurement_temperature 293
_cell_measurement_theta_max 18
_cell_measurement_theta_min 17
_cell_volume 921.25(19)
_computing_cell_refinement 'NRC DIFRAC'
_computing_data_collection 'NRC DIFRAC'
_computing_data_reduction 'NRCVAX DATRD2'
_computing_molecular_graphics Ortep-3
_computing_publication_material CRYSTALS
_computing_structure_refinement CRYSTALS
_computing_structure_solution 'SIR 92'
_diffrn_ambient_temperature 293
_diffrn_measured_fraction_theta_max 1.000
_diffrn_measurement_device_type
; 
Enraf-Nonius CAD4 
;
_diffrn_measurement_method \w/2\q
_diffrn_radiation_monochromator graphite
_diffrn_radiation_type 'Mo K\a'
_diffrn_radiation_wavelength 0.70930
_diffrn_reflns_av_R_equivalents 0.00
_diffrn_reflns_limit_h_max 8
_diffrn_reflns_limit_h_min -8
_diffrn_reflns_limit_k_max 11
_diffrn_reflns_limit_k_min 0
_diffrn_reflns_limit_l_max 16
_diffrn_reflns_limit_l_min -15
_diffrn_reflns_number 3637
_diffrn_reflns_theta_max 25.50
_diffrn_reflns_theta_min 2.14
_diffrn_standards_decay_% 0.59
_diffrn_standards_interval_count 30
_diffrn_standards_interval_time 100
_diffrn_standards_number 2
_exptl_absorpt_coefficient_mu 9.783
_exptl_absorpt_correction_T_max 0.2273
_exptl_absorpt_correction_T_min 0.1237
_exptl_absorpt_correction_type psi-scan
_exptl_crystal_colour ' green '
_exptl_crystal_density_diffrn 2.236
_exptl_crystal_description ' block '
_exptl_crystal_F_000 577.207
_exptl_crystal_size_max 0.57
_exptl_crystal_size_mid 0.29
_exptl_crystal_size_min 0.17
_refine_diff_density_max 0.65
_refine_diff_density_min -0.48
_refine_ls_extinction_coef 13.9(14)
_refine_ls_extinction_method 'Larson 1970 Crystallographic Computing eq 22'
_refine_ls_goodness_of_fit_ref 1.3190
_refine_ls_number_parameters 237
_refine_ls_number_reflns 3054
_refine_ls_R_factor_gt 0.0174
_refine_ls_shift/su_max 0.002699
_refine_ls_structure_factor_coef F
_refine_ls_weighting_details
;
w = 1/(.120E-01*F +0.00 *\s^2^(F ) + 0.00 ) 
;
_refine_ls_weighting_scheme calc
_refine_ls_wR_factor_ref 0.0222
_reflns_limit_h_max 8
_reflns_limit_h_min -8
_reflns_limit_k_max 11
_reflns_limit_k_min -11
_reflns_limit_l_max 16
_reflns_limit_l_min 0
_reflns_number_gt 3054
_reflns_number_total 3455
_reflns_threshold_expression >2.50\s(I)
_cod_data_source_file cg034248msi20031205_091740.cif
_cod_data_source_block Cu(terpy)_cif
_cod_original_cell_volume 921.2
_cod_original_sg_symbol_H-M 'P -1 '
_cod_original_formula_sum ' C17 H11 Cl2 Cu1 Hg1 N5 '
_cod_database_code 4505348

loop_
_symmetry_equiv_pos_as_xyz
x,y,z
-x,-y,-z

loop_
_atom_site_label
_atom_site_type_symbol
_atom_site_fract_x
_atom_site_fract_y
_atom_site_fract_z
_atom_site_U_iso_or_equiv
_atom_site_occupancy
_atom_site_adp_type
HG1 HG -0.448120(19) 0.119658(14) 0.83030(1) 0.0425 1.0000 Uani
CU1 CU 0.09470(6) 0.22654(4) 0.70468(3) 0.0346 1.0000 Uani
CL1 CL 0.23434(13) 0.01880(9) 0.75075(7) 0.0433 1.0000 Uani
CL2 CL -0.19596(13) 0.13998(11) 0.65294(7) 0.0503 1.0000 Uani
N1 N -0.5793(6) 0.4386(4) 0.7969(3) 0.0636 1.0000 Uani
N2 N -0.3294(7) -0.1802(5) 0.9226(3) 0.0816 1.0000 Uani
N3 N -0.0215(4) 0.2768(3) 0.8442(2) 0.0368 1.0000 Uani
N4 N 0.0717(4) 0.4306(3) 0.6831(2) 0.0340 1.0000 Uani
N5 N 0.2308(4) 0.2554(3) 0.5633(2) 0.0384 1.0000 Uani
C1 C -0.5331(5) 0.3263(4) 0.8099(3) 0.0458 1.0000 Uani
C2 C -0.3714(6) -0.0753(4) 0.8891(3) 0.0503 1.0000 Uani
C3 C -0.0642(5) 0.1868(4) 0.9247(3) 0.0450 1.0000 Uani
C4 C -0.1657(6) 0.2292(5) 1.0131(3) 0.0530 1.0000 Uani
C5 C -0.2240(6) 0.3654(5) 1.0175(3) 0.0544 1.0000 Uani
C6 C -0.1799(5) 0.4616(4) 0.9356(3) 0.0484 1.0000 Uani
C7 C -0.0755(5) 0.4141(4) 0.8498(2) 0.0376 1.0000 Uani
C8 C -0.0106(5) 0.5042(4) 0.7583(3) 0.0382 1.0000 Uani
C9 C -0.0226(5) 0.6504(4) 0.7470(3) 0.0468 1.0000 Uani
C10 C 0.0552(6) 0.7165(4) 0.6560(3) 0.0488 1.0000 Uani
C11 C 0.1430(5) 0.6389(4) 0.5797(3) 0.0432 1.0000 Uani
C12 C 0.1520(4) 0.4936(3) 0.5957(2) 0.0352 1.0000 Uani
C13 C 0.2421(4) 0.3919(4) 0.5266(2) 0.0360 1.0000 Uani
C14 C 0.3337(5) 0.4284(4) 0.4311(3) 0.0457 1.0000 Uani
C15 C 0.4117(5) 0.3226(5) 0.3729(3) 0.0548 1.0000 Uani
C16 C 0.3952(6) 0.1835(5) 0.4092(3) 0.0542 1.0000 Uani
C17 C 0.3044(5) 0.1550(4) 0.5062(3) 0.0490 1.0000 Uani
H3 H -0.0227(5) 0.0912(4) 0.9210(3) 0.054(4) 1.0000 Uiso
H4 H -0.1942(6) 0.1631(5) 1.0695(3) 0.063(4) 1.0000 Uiso
H5 H -0.2964(6) 0.3954(5) 1.0768(3) 0.063(4) 1.0000 Uiso
H6 H -0.2188(5) 0.5580(4) 0.9377(3) 0.057(4) 1.0000 Uiso
H9 H -0.0815(5) 0.7034(4) 0.8002(3) 0.056(4) 1.0000 Uiso
H10 H 0.0472(6) 0.8165(4) 0.6458(3) 0.059(4) 1.0000 Uiso
H11 H 0.1976(5) 0.6840(4) 0.5177(3) 0.051(4) 1.0000 Uiso
H14 H 0.3421(5) 0.5247(4) 0.4067(3) 0.055(4) 1.0000 Uiso
H15 H 0.4770(5) 0.3459(5) 0.3079(3) 0.063(4) 1.0000 Uiso
H16 H 0.4456(6) 0.1095(5) 0.3692(3) 0.063(4) 1.0000 Uiso
H17 H 0.2999(5) 0.0550(4) 0.5109(3) 0.057(4) 1.0000 Uiso

loop_
_atom_site_aniso_label
_atom_site_aniso_U_11
_atom_site_aniso_U_22
_atom_site_aniso_U_33
_atom_site_aniso_U_23
_atom_site_aniso_U_13
_atom_site_aniso_U_12
Hg1 0.0439(1) 0.03643(9) 0.0465(1) -0.00111(6) -0.00497(6) 0.00077(6)
Cu1 0.0396(2) 0.0292(2) 0.0330(2) -0.00024(15) 0.00113(16) 0.00104(17)
Cl1 0.0506(5) 0.0317(4) 0.0474(5) -0.0012(3) -0.0075(4) 0.0028(4)
Cl2 0.0442(5) 0.0656(6) 0.0406(4) -0.0017(4) -0.0006(4) -0.0147(4)
N1 0.068(2) 0.050(2) 0.072(2) -0.0016(18) -0.0062(19) 0.0021(19)
N2 0.088(3) 0.063(3) 0.085(3) 0.010(2) 0.008(2) 0.016(2)
N3 0.0398(16) 0.0365(15) 0.0335(14) -0.0025(11) -0.0019(11) -0.0017(12)
N4 0.0369(15) 0.0295(14) 0.0362(14) -0.0000(11) -0.0076(11) -0.0014(11)
N5 0.0389(16) 0.0389(16) 0.0359(14) -0.0007(12) -0.0006(12) -0.0001(13)
C1 0.044(2) 0.044(2) 0.049(2) -0.0030(17) -0.0037(16) -0.0064(17)
C2 0.051(2) 0.044(2) 0.051(2) 0.0016(17) 0.0044(17) 0.0087(18)
C3 0.048(2) 0.045(2) 0.0402(18) 0.0036(16) -0.0029(15) 0.0023(17)
C4 0.059(2) 0.064(3) 0.0351(19) 0.0010(17) -0.0028(17) -0.006(2)
C5 0.058(2) 0.066(3) 0.0379(19) -0.0115(18) 0.0042(17) -0.003(2)
C6 0.051(2) 0.049(2) 0.046(2) -0.0180(17) -0.0050(17) 0.0048(18)
C7 0.0394(18) 0.0361(18) 0.0385(17) -0.0078(14) -0.0073(14) 0.0004(14)
C8 0.0395(19) 0.0347(17) 0.0423(18) -0.0066(14) -0.0109(14) 0.0008(14)
C9 0.053(2) 0.0380(19) 0.051(2) -0.0083(16) -0.0123(17) 0.0008(17)
C10 0.058(2) 0.0276(17) 0.064(2) -0.0005(16) -0.0195(19) -0.0062(17)
C11 0.045(2) 0.0375(19) 0.048(2) 0.0063(15) -0.0107(16) -0.0109(16)
C12 0.0336(17) 0.0356(17) 0.0374(17) 0.0021(14) -0.0090(13) -0.0076(14)
C13 0.0306(17) 0.0408(18) 0.0374(17) 0.0015(14) -0.0080(13) -0.0060(14)
C14 0.042(2) 0.053(2) 0.0416(19) 0.0039(16) -0.0043(15) -0.0113(17)
C15 0.045(2) 0.078(3) 0.0386(19) 0.0012(19) 0.0030(16) -0.009(2)
C16 0.051(2) 0.063(3) 0.047(2) -0.0131(19) 0.0063(17) 0.004(2)
C17 0.052(2) 0.046(2) 0.046(2) -0.0042(16) 0.0040(17) 0.0029(18)

loop_
_atom_type_symbol
_atom_type_scat_dispersion_real
_atom_type_scat_dispersion_imag
_atom_type_scat_Cromer_Mann_a1
_atom_type_scat_Cromer_Mann_b1
_atom_type_scat_Cromer_Mann_a2
_atom_type_scat_Cromer_Mann_b2
_atom_type_scat_Cromer_Mann_a3
_atom_type_scat_Cromer_Mann_b3
_atom_type_scat_Cromer_Mann_a4
_atom_type_scat_Cromer_Mann_b4
_atom_type_scat_Cromer_Mann_c
_atom_type_scat_source
'Hg  ' -3.0840 9.2230 20.6809 0.5450 19.0417 8.4484 21.6575 1.5729 5.9676 38.3246 12.6089 International_Tables_Vol_IV_Table_2.2B
'Cu  ' 0.2630 1.2660 13.3380 3.5828 7.1676 0.2470 5.6158 11.3966 1.6735 64.8127 1.1910 International_Tables_Vol_IV_Table_2.2B
'Cl  ' 0.1320 0.1590 11.4604 0.0104 7.1964 1.1662 6.2556 18.5194 1.6455 47.7784 -9.5574 International_Tables_Vol_IV_Table_2.2B
'N   ' 0.0040 0.0030 12.2126 0.0057 3.1322 9.8933 2.0125 28.9975 1.1663 0.5826 -11.5290 International_Tables_Vol_IV_Table_2.2B
'C   ' 0.0020 0.0020 2.3100 20.8439 1.0200 10.2075 1.5886 0.5687 0.8650 51.6512 0.2156 International_Tables_Vol_IV_Table_2.2B
'H   ' 0.0000 0.0000 0.4930 10.5109 0.3229 26.1257 0.1402 3.1424 0.0408 57.7998 0.0030 International_Tables_Vol_IV_Table_2.2B

loop_
_geom_angle_atom_site_label_1
_geom_angle_atom_site_label_2
_geom_angle_atom_site_label_3
_geom_angle
_geom_angle_publ_flag
C1 Hg1 C2 165.16(15) yes
Cl1 Cu1 Cl2 100.55(4) yes
Cl1 Cu1 N3 98.28(8) yes
Cl2 Cu1 N3 95.18(8) yes
Cl1 Cu1 N4 155.30(9) yes
Cl2 Cu1 N4 104.15(9) yes
N3 Cu1 N4 79.45(11) yes
Cl1 Cu1 N5 97.79(9) yes
Cl2 Cu1 N5 96.44(9) yes
N3 Cu1 N5 158.07(11) yes
N4 Cu1 N5 79.70(11) yes
Cu1 N3 C3 126.4(2) yes
Cu1 N3 C7 114.3(2) yes
C3 N3 C7 118.9(3) yes
Cu1 N4 C8 118.9(2) yes
Cu1 N4 C12 118.8(2) yes
C8 N4 C12 122.1(3) yes
Cu1 N5 C13 114.5(2) yes
Cu1 N5 C17 126.1(2) yes
C13 N5 C17 119.4(3) yes
Hg1 C1 N1 178.7(4) yes
Hg1 C2 N2 178.7(4) yes
N3 C3 C4 122.0(4) yes
N3 C3 H3 118.5(2) no
C4 C3 H3 119.5(2) no
C3 C4 C5 119.0(4) yes
C3 C4 H4 120.4(2) no
C5 C4 H4 120.5(2) no
C4 C5 C6 120.3(4) yes
C4 C5 H5 119.9(2) no
C6 C5 H5 119.8(2) no
C5 C6 C7 118.3(4) yes
C5 C6 H6 121.3(2) no
C7 C6 H6 120.4(2) no
N3 C7 C6 121.4(3) yes
N3 C7 C8 113.7(3) yes
C6 C7 C8 124.9(3) yes
N4 C8 C7 112.8(3) yes
N4 C8 C9 120.4(3) yes
C7 C8 C9 126.7(3) yes
C8 C9 C10 118.0(4) yes
C8 C9 H9 120.8(2) no
C10 C9 H9 121.2(2) no
C9 C10 C11 120.8(3) yes
C9 C10 H10 119.8(2) no
C11 C10 H10 119.4(2) no
C10 C11 C12 118.6(3) yes
C10 C11 H11 121.0(2) no
C12 C11 H11 120.5(2) no
N4 C12 C11 120.0(3) yes
N4 C12 C13 112.4(3) yes
C11 C12 C13 127.6(3) yes
N5 C13 C12 114.5(3) yes
N5 C13 C14 121.2(3) yes
C12 C13 C14 124.3(3) yes
C13 C14 C15 118.8(4) yes
C13 C14 H14 120.3(2) no
C15 C14 H14 120.9(2) no
C14 C15 C16 119.9(3) yes
C14 C15 H15 119.9(2) no
C16 C15 H15 120.2(2) no
C15 C16 C17 118.1(4) yes
C15 C16 H16 120.8(2) no
C17 C16 H16 121.1(3) no
N5 C17 C16 122.6(4) yes
N5 C17 H17 134.6(2) no
C16 C17 H17 102.3(3) no

loop_
_geom_bond_atom_site_label_1
_geom_bond_atom_site_label_2
_geom_bond_distance
_geom_bond_publ_flag
Hg1 C1 2.046(4) yes
Hg1 C2 2.043(4) yes
Cu1 Cl1 2.2673(9) yes
Cu1 Cl2 2.516(1) yes
Cu1 N3 2.029(3) yes
Cu1 N4 1.943(3) yes
Cu1 N5 2.021(3) yes
N1 C1 1.114(5) yes
N2 C2 1.110(5) yes
N3 C3 1.334(4) yes
N3 C7 1.353(4) yes
N4 C8 1.334(4) yes
N4 C12 1.345(4) yes
N5 C13 1.354(4) yes
N5 C17 1.322(5) yes
C3 C4 1.389(5) yes
C3 H3 0.950 no
C4 C5 1.350(6) yes
C4 H4 0.950 no
C5 C6 1.384(5) yes
C5 H5 0.950 no
C6 C7 1.388(5) yes
C6 H6 0.950 no
C7 C8 1.474(5) yes
C8 C9 1.387(5) yes
C9 C10 1.388(5) yes
C9 H9 0.950 no
C10 C11 1.380(5) yes
C10 H10 0.950 no
C11 C12 1.383(5) yes
C11 H11 0.950 no
C12 C13 1.466(5) yes
C13 C14 1.387(5) yes
C14 C15 1.378(6) yes
C14 H14 0.950 no
C15 C16 1.378(6) yes
C15 H15 0.950 no
C16 C17 1.388(5) yes
C16 H16 0.950 no
C17 H17 0.950 no
